data_1528082
loop_
_publ_author_name
'Smolin, Yu.I.'

_publ_section_title
;
 Determination of the crystal structure of erbium pyrogermanate, Er2 Ge2
 O7
;
_journal_name_full Kristallografiya
_journal_page_first 47
_journal_page_last 51
_journal_volume 15
_journal_year 1970
_chemical_formula_sum 'Er2 Ge2 O7'
_chemical_name_systematic 'Er2 (Ge2 O7)'
_space_group_IT_number 92
_symmetry_space_group_name_Hall 'P 4abw 2nw'
_symmetry_space_group_name_H-M 'P 41 21 2'
_cell_angle_alpha 90
_cell_angle_beta 90
_cell_angle_gamma 90
_cell_formula_units_Z 4
_cell_length_a 6.778
_cell_length_b 6.778
_cell_length_c 12.34
_cell_volume 566.915
_citation_journal_id_ASTM KRISAJ
_cod_data_source_file Smolin_KRISAJ_1970_1883.cif
_cod_data_source_block Er2Ge2O7
_cod_original_cell_volume 566.9154
_cod_database_code 1528082

loop_
_symmetry_equiv_pos_as_xyz
x,y,z
-y+1/2,x+1/2,z+1/4
-x,-y,z+1/2
y+1/2,-x+1/2,z+3/4
x+1/2,-y+1/2,-z+3/4
y,x,-z
-x+1/2,y+1/2,-z+1/4
-y,-x,-z+1/2

loop_
_atom_site_label
_atom_site_type_symbol
_atom_site_fract_x
_atom_site_fract_y
_atom_site_fract_z
_atom_site_occupancy
_atom_site_U_iso_or_equiv
Er1 Er+3 0.87559 0.35274 0.1355 1 0.0
Ge1 Ge+4 0.90037 0.15205 0.61955 1 0.0
O4 O-2 0.6833 0.1449 0.5427 1 0.0
O1 O-2 0.8055 0.1945 0.75 1 0.0
O2 O-2 0.0764 -0.0331 0.6236 1 0.0
O3 O-2 0.0638 0.3355 0.5751 1 0.0
